data_2312972
loop_
_publ_author_name
'Nakazawa, Minato'
'Hayashi, Seishu'
'Tanaka, Keita'
'Iwasaki, Kenji'
'Goda, Makoto'
'Yamada, Yusuke'
'Adachi, Naruhiko'

_publ_section_title
;
 Semi-automated MicroED system unveils multiple polymorphs in fish-derived
 guanine crystals.
;
_journal_coeditor_code YD3070
_journal_issue 'Pt 7'
_journal_name_full 'Acta crystallographica. Section C, Structural chemistry'
_journal_page_first 310
_journal_page_last 323
_journal_paper_doi 10.1107/S2053229626006236
_journal_volume 82
_journal_year 2026
_chemical_formula_moiety 'C5 H5 N5 O'
_chemical_formula_sum 'C5 H5 N5 O'
_chemical_formula_weight 151.13
_chemical_name_common 'Guanine anhydrous alpha'
_chemical_name_systematic 'Guanine anhydrous'
_space_group_crystal_system monoclinic
_space_group_IT_number 14
_space_group_name_Hall '-P 2ybc'
_space_group_name_H-M_alt 'P 1 21/c 1'
_atom_sites_solution_hydrogens geom
_atom_sites_solution_primary dual
_audit_creation_method
;
Olex2 1.5
(compiled 2026.05.24 svn.rec792b02 for OlexSys, GUI svn.r7575)
;
_cell_angle_alpha 90
_cell_angle_beta 95.89(14)
_cell_angle_gamma 90
_cell_formula_units_Z 4
_cell_length_a 3.608(8)
_cell_length_b 9.832(4)
_cell_length_c 16.467(11)
_cell_measurement_reflns_used 796
_cell_measurement_temperature 92.00
_cell_measurement_theta_max 0.81212800071408
_cell_measurement_theta_min 0.84005242048699E-1
_cell_volume 581.1(14)
_computing_cell_refinement
;
DIALS (Vypritskaia <i>et al.</i>,  2025)
;
_computing_data_collection
;
SerialEM (Mastronarde et al., 2005)
;
_computing_data_reduction
;
DIALS (Vypritskaia <i>et al.</i>,  2025)
;
_computing_molecular_graphics
;
Olex2 1.5 (Dolomanov <i>et al.</i>,  2009)
;
_computing_publication_material
;
Olex2 1.5 (Dolomanov <i>et al.</i>,  2009)
;
_computing_structure_refinement
;
SHELXL 2025/1 (Sheldrick, 2015)
;
_computing_structure_solution
;
SHELXT 2018/2 (Sheldrick, 2018)
;
_diffrn_ambient_temperature 92.00
_diffrn_detector 'Rio 16M'
_diffrn_measured_fraction_theta_full 0.730
_diffrn_measured_fraction_theta_max 0.734
_diffrn_measurement_device_type 'JEOL CRYO ARM 200'
_diffrn_measurement_method 'continuous rotation 3D ED'
_diffrn_measurement_specimen_support 'Quantifoil Cu300 R1.2/1.3'
_diffrn_radiation_type 'electrons 200 keV'
_diffrn_radiation_wavelength 0.02508
_diffrn_reflns_av_R_equivalents 0.1280
_diffrn_reflns_av_unetI/netI 0.1959
_diffrn_reflns_limit_h_max 4
_diffrn_reflns_limit_h_min -4
_diffrn_reflns_limit_k_max 14
_diffrn_reflns_limit_k_min -14
_diffrn_reflns_limit_l_max 23
_diffrn_reflns_limit_l_min -23
_diffrn_reflns_number 9570
_diffrn_reflns_theta_full 0.862
_diffrn_reflns_theta_max 1.035
_diffrn_reflns_theta_min 0.085
_diffrn_source 'Cold Field Emission Gun'
_exptl_absorpt_coefficient_mu 0.000
_exptl_crystal_density_diffrn 1.728
_exptl_crystal_description plate
_exptl_crystal_F_000 113
_refine_diff_density_max 0.084
_refine_diff_density_min -0.084
_refine_ls_extinction_coef 1796(18)
_refine_ls_extinction_expression Fc^*^=kFc[1+0.001xFc^2^\l^3^/sin(2\q)]^-1/4^
_refine_ls_extinction_method
;
SHELXL-2025/1 (Sheldrick 2025)
;
_refine_ls_goodness_of_fit_ref 0.793
_refine_ls_hydrogen_treatment constr
_refine_ls_matrix_type full
_refine_ls_number_parameters 101
_refine_ls_number_reflns 1334
_refine_ls_number_restraints 0
_refine_ls_restrained_S_all 0.793
_refine_ls_R_factor_all 0.1585
_refine_ls_R_factor_gt 0.0643
_refine_ls_shift/su_max 0.000
_refine_ls_shift/su_mean 0.000
_refine_ls_structure_factor_coef Fsqd
_refine_ls_weighting_details 'w=1/[\s^2^(Fo^2^)+(0.0808P)^2^] where P=(Fo^2^+2Fc^2^)/3'
_refine_ls_weighting_scheme calc
_refine_ls_wR_factor_gt 0.1482
_refine_ls_wR_factor_ref 0.1625
_reflns_number_gt 478
_reflns_number_total 1334
_reflns_threshold_expression 'I > 2\s(I)'
_cod_data_source_file yd3070.cif
_cod_data_source_block 2527795_bluefishga
_cod_original_cell_volume 581.0(14)
_cod_database_code 2312972
_shelx_space_group_comment
;
The symmetry employed for this shelxl refinement is uniquely defined
by the following loop, which should always be used as a source of
symmetry information in preference to the above space-group names.
They are only intended as comments.
;

loop_
_space_group_symop_operation_xyz
'x, y, z'
'-x, y+1/2, -z+1/2'
'-x, -y, -z'
'x, -y-1/2, z-1/2'

loop_
_atom_site_type_symbol
_atom_site_label
_atom_site_fract_x
_atom_site_fract_y
_atom_site_fract_z
_atom_site_U_iso_or_equiv
_atom_site_adp_type
_atom_site_calc_flag
_atom_site_occupancy
_atom_site_disorder_assembly
_atom_site_disorder_group
N N1 0.6222(13) 0.4554(2) 0.7123(2) 0.0236(18) Uani d 1 . .
H H1 0.581638 0.545324 0.744234 0.028 Uiso calc 1 . .
N N2 0.4334(14) 0.3411(3) 0.8256(2) 0.0298(18) Uani d 1 . .
H H2B 0.370456 0.253297 0.855843 0.036 Uiso calc 1 . .
H H2A 0.407298 0.434677 0.852919 0.036 Uiso calc 1 . .
C C2 0.5500(15) 0.3334(3) 0.7502(2) 0.0232(18) Uani d 1 . .
N N3 0.5832(12) 0.2119(2) 0.71519(18) 0.0218(17) Uani d 1 . .
C C4 0.6961(15) 0.2160(3) 0.6391(2) 0.0256(19) Uani d 1 . .
C C5 0.7801(15) 0.3374(3) 0.5978(2) 0.0288(19) Uani d 1 . .
O O6 0.8057(14) 0.5820(2) 0.6058(2) 0.0297(17) Uani d 1 . .
C C6 0.7434(14) 0.4671(2) 0.6356(2) 0.027(2) Uani d 1 . .
N N7 0.8795(14) 0.2973(2) 0.5232(2) 0.0233(16) Uani d 1 . .
H H7 0.961268 0.360220 0.476984 0.028 Uiso calc 1 . .
C C8 0.8507(15) 0.1598(3) 0.5214(2) 0.0297(18) Uani d 1 . .
H H8 0.909935 0.097861 0.468408 0.036 Uiso calc 1 . .
N N9 0.7422(14) 0.1059(2) 0.5907(2) 0.0281(18) Uani d 1 . .

loop_
_atom_site_aniso_label
_atom_site_aniso_U_11
_atom_site_aniso_U_22
_atom_site_aniso_U_33
_atom_site_aniso_U_12
_atom_site_aniso_U_13
_atom_site_aniso_U_23
N1 0.038(5) 0.0122(12) 0.023(2) -0.0011(14) 0.016(3) 0.0000(11)
N2 0.050(5) 0.0172(13) 0.027(2) 0.0004(17) 0.027(3) 0.0012(13)
C2 0.048(5) 0.0090(13) 0.015(2) 0.0019(17) 0.016(3) 0.0003(12)
N3 0.040(5) 0.0119(12) 0.016(2) 0.0003(15) 0.014(3) 0.0005(11)
C4 0.046(6) 0.0143(14) 0.020(2) -0.0011(18) 0.019(3) -0.0010(13)
C5 0.056(6) 0.0128(13) 0.022(2) -0.0011(18) 0.026(3) -0.0010(13)
O6 0.054(5) 0.0163(12) 0.0232(19) 0.0017(14) 0.022(3) 0.0030(11)
C6 0.056(6) 0.0072(13) 0.022(2) 0.0013(16) 0.026(3) -0.0012(12)
N7 0.041(5) 0.0159(12) 0.0152(19) 0.0036(16) 0.013(3) 0.0017(11)
C8 0.060(5) 0.0112(13) 0.022(2) -0.0012(19) 0.028(3) -0.0001(14)
N9 0.056(5) 0.0080(12) 0.023(2) -0.0001(14) 0.019(3) 0.0002(11)

loop_
_atom_type_symbol
_atom_type_description
_atom_type_scat_dispersion_real
_atom_type_scat_dispersion_imag
_atom_type_scat_source
C C 0.0000 0.0000 'International Tables Vol C Tables 4.2.6.8 and 6.1.1.4'
H H 0.0000 0.0000 'International Tables Vol C Tables 4.2.6.8 and 6.1.1.4'
N N 0.0000 0.0000 'International Tables Vol C Tables 4.2.6.8 and 6.1.1.4'
O O 0.0000 0.0000 'International Tables Vol C Tables 4.2.6.8 and 6.1.1.4'

loop_
_geom_angle_atom_site_label_1
_geom_angle_atom_site_label_2
_geom_angle_atom_site_label_3
_geom_angle_site_symmetry_1
_geom_angle_site_symmetry_3
_geom_angle
_geom_angle_publ_flag
C2 N1 H1 . . 117.5 ?
C6 N1 H1 . . 117.5 ?
C6 N1 C2 . . 125.0(2) ?
H2B N2 H2A . . 120.0 ?
C2 N2 H2B . . 120.0 ?
C2 N2 H2A . . 120.0 ?
N2 C2 N1 . . 117.0(2) ?
N3 C2 N1 . . 123.3(2) ?
N3 C2 N2 . . 119.7(2) ?
C2 N3 C4 . . 114.9(2) ?
N3 C4 C5 . . 124.4(2) ?
N3 C4 N9 . . 125.6(3) ?
N9 C4 C5 . . 109.9(2) ?
C4 C5 C6 . . 120.4(2) ?
N7 C5 C4 . . 106.0(2) ?
N7 C5 C6 . . 133.6(2) ?
N1 C6 C5 . . 112.0(2) ?
O6 C6 N1 . . 121.1(2) ?
O6 C6 C5 . . 126.9(3) ?
C5 N7 H7 . . 126.9 ?
C8 N7 C5 . . 106.3(2) ?
C8 N7 H7 . . 126.9 ?
N7 C8 H8 . . 123.2 ?
N9 C8 N7 . . 113.6(2) ?
N9 C8 H8 . . 123.2 ?
C8 N9 C4 . . 104.2(2) ?

loop_
_geom_bond_atom_site_label_1
_geom_bond_atom_site_label_2
_geom_bond_site_symmetry_2
_geom_bond_distance
_geom_bond_publ_flag
N1 H1 . 1.0470 ?
N1 C2 . 1.389(4) ?
N1 C6 . 1.383(4) ?
N2 H2B . 1.0330 ?
N2 H2A . 1.0330 ?
N2 C2 . 1.354(4) ?
C2 N3 . 1.336(4) ?
N3 C4 . 1.357(4) ?
C4 C5 . 1.422(4) ?
C4 N9 . 1.364(4) ?
C5 C6 . 1.431(4) ?
C5 N7 . 1.372(4) ?
O6 C6 . 1.261(3) ?
N7 H7 . 1.0470 ?
N7 C8 . 1.355(4) ?
C8 H8 . 1.1030 ?
C8 N9 . 1.353(4) ?

loop_
_geom_torsion_atom_site_label_1
_geom_torsion_atom_site_label_2
_geom_torsion_atom_site_label_3
_geom_torsion_atom_site_label_4
_geom_torsion_site_symmetry_1
_geom_torsion_site_symmetry_2
_geom_torsion_site_symmetry_3
_geom_torsion_site_symmetry_4
_geom_torsion
_geom_torsion_publ_flag
N1 C2 N3 C4 . . . . 0.4(8) ?
N2 C2 N3 C4 . . . . 179.0(5) ?
C2 N1 C6 C5 . . . . 1.3(8) ?
C2 N1 C6 O6 . . . . -179.4(6) ?
C2 N3 C4 C5 . . . . 0.7(8) ?
C2 N3 C4 N9 . . . . -178.5(5) ?
N3 C4 C5 C6 . . . . -0.9(9) ?
N3 C4 C5 N7 . . . . -179.6(5) ?
N3 C4 N9 C8 . . . . 179.1(5) ?
C4 C5 C6 N1 . . . . -0.2(7) ?
C4 C5 C6 O6 . . . . -179.5(6) ?
C4 C5 N7 C8 . . . . 0.6(6) ?
C5 C4 N9 C8 . . . . -0.2(6) ?
C5 N7 C8 N9 . . . . -0.8(7) ?
C6 N1 C2 N2 . . . . 179.9(5) ?
C6 N1 C2 N3 . . . . -1.5(8) ?
C6 C5 N7 C8 . . . . -177.9(6) ?
N7 C5 C6 N1 . . . . 178.1(6) ?
N7 C5 C6 O6 . . . . -1.2(11) ?
N7 C8 N9 C4 . . . . 0.6(7) ?
N9 C4 C5 C6 . . . . 178.5(5) ?
N9 C4 C5 N7 . . . . -0.2(6) ?
